data_4321146
loop_
_publ_author_name
'Lucio Randaccio'
'Michela Furlan'
'Silvano Geremia'
'Miroslav \<Slouf'
'Ivana Srnova'
'Daniele Toffoli'

_publ_contact_author
;
    Lucio Randaccio
    Dipartimento di Scienze Chimiche
    Universita' di Trieste
    34127 Trieste 
    Italy
;
_publ_contact_author_email randaccio@univ.trieste.it
_publ_section_title
;
 Similarities and Differences between Cobalamins and Cobaloximes. Accurate
 Structural Determination of Methylcobalamin and of LiCl- and
 KCl-Containing Cyanocobalamins by Synchrotron Radiation
;
_journal_name_full 'Inorganic Chemistry'
_journal_page_first 3403
_journal_page_last 3413
_journal_paper_doi 10.1021/ic0001199
_journal_volume 39
_journal_year 2000
_chemical_formula_moiety '(Co1 C63 N14 O14 H88 P1) (K 1+) (Cl 1-) 10.6(H2O)'
_chemical_formula_sum 'C63 H109.2 Cl Co K N14 O24.6 P'
_chemical_formula_weight 1620.89
_chemical_name_systematic
; 
 cyanocobalamin (potassiumchloride) solvated 
;
_space_group_IT_number 19
_symmetry_cell_setting orthorhombic
_symmetry_space_group_name_Hall 'P 2ac 2ab'
_symmetry_space_group_name_H-M 'P 21 21 21'
_atom_sites_solution_hydrogens geom
_atom_sites_solution_primary direct
_atom_sites_solution_secondary difmap
_audit_creation_method SHELXL-97
_cell_angle_alpha 90.00
_cell_angle_beta 90.00
_cell_angle_gamma 90.00
_cell_formula_units_Z 4
_cell_length_a 16.015(5)
_cell_length_b 21.146(5)
_cell_length_c 23.843(5)
_cell_measurement_temperature 100(2)
_cell_volume 8075(4)
_computing_cell_refinement DENZO
_computing_data_reduction DENZO
_computing_molecular_graphics 'ORTEP graphics'
_computing_structure_refinement 'SHELXL-97 (Sheldrick, 1997)'
_computing_structure_solution 'SHELXS-97 (Sheldrick, 1990)'
_diffrn_ambient_temperature 100(2)
_diffrn_measured_fraction_theta_full 0.927
_diffrn_measured_fraction_theta_max 0.927
_diffrn_measurement_device_type 'Mar 345 Imaging Plate'
_diffrn_radiation_monochromator 'Si 110'
_diffrn_radiation_type synchrotron
_diffrn_radiation_wavelength 0.80000
_diffrn_reflns_av_R_equivalents 0.0000
_diffrn_reflns_av_sigmaI/netI 0.0786
_diffrn_reflns_limit_h_max 18
_diffrn_reflns_limit_h_min -18
_diffrn_reflns_limit_k_max 24
_diffrn_reflns_limit_k_min -24
_diffrn_reflns_limit_l_max 26
_diffrn_reflns_limit_l_min -26
_diffrn_reflns_number 11464
_diffrn_reflns_theta_full 27.58
_diffrn_reflns_theta_max 27.58
_diffrn_reflns_theta_min 2.37
_exptl_absorpt_coefficient_mu 0.397
_exptl_crystal_colour red
_exptl_crystal_density_diffrn 1.333
_exptl_crystal_density_method 'not measured'
_exptl_crystal_F_000 3440
_exptl_crystal_size_max 0.3
_exptl_crystal_size_mid 0.2
_exptl_crystal_size_min 0.2
_refine_diff_density_max 0.883
_refine_diff_density_min -0.827
_refine_diff_density_rms 0.098
_refine_ls_abs_structure_details 'Flack H D (1983), Acta Cryst. A39, 876-881'
_refine_ls_abs_structure_Flack -0.13(2)
_refine_ls_extinction_coef 0.0013(4)
_refine_ls_extinction_expression Fc^*^=kFc[1+0.001xFc^2^\l^3^/sin(2\q)]^-1/4^
_refine_ls_extinction_method SHELXL
_refine_ls_goodness_of_fit_ref 1.039
_refine_ls_hydrogen_treatment mixed
_refine_ls_matrix_type full
_refine_ls_number_parameters 980
_refine_ls_number_reflns 11464
_refine_ls_number_restraints 0
_refine_ls_restrained_S_all 1.039
_refine_ls_R_factor_all 0.0951
_refine_ls_R_factor_gt 0.0733
_refine_ls_shift/su_max 11.250
_refine_ls_shift/su_mean 0.182
_refine_ls_structure_factor_coef Fsqd
_refine_ls_weighting_details 'w=1/[\s^2^(Fo^2^)+(0.1465P)^2^+0.0000P] where P=(Fo^2^+2Fc^2^)/3'
_refine_ls_weighting_scheme calc
_refine_ls_wR_factor_gt 0.1973
_refine_ls_wR_factor_ref 0.2111
_reflns_number_gt 8541
_reflns_number_total 11464
_reflns_threshold_expression >2sigma(I)
_cod_data_source_file ic0001199_3.cif
_cod_data_source_block 3
_cod_depositor_comments
;
The following automatic conversions were performed:

'_refine_ls_weighting_scheme' value 'calc
w=1/[\s^2^(Fo^2^)+(0.1465P)^2^+0.0000P] where P=(Fo^2^+2Fc^2^)/3' was
changed to 'calc'. New tag '_refine_ls_weighting_details' was
created. The value of the new tag was set to
'w=1/[\s^2^(Fo^2^)+(0.1465P)^2^+0.0000P] where P=(Fo^2^+2Fc^2^)/3'.

Automatic conversion script
Id: cif_fix_values 3143 2015-03-26 13:38:13Z robertas 
;
_cod_original_formula_sum 'C63 H109.20 Cl Co K N14 O24.60 P'
_cod_database_code 4321146

loop_
_symmetry_equiv_pos_as_xyz
'x, y, z'
'-x+1/2, -y, z+1/2'
'-x, y+1/2, -z+1/2'
'x+1/2, -y+1/2, -z'

loop_
_atom_site_label
_atom_site_type_symbol
_atom_site_fract_x
_atom_site_fract_y
_atom_site_fract_z
_atom_site_U_iso_or_equiv
_atom_site_adp_type
_atom_site_occupancy
_atom_site_calc_flag
_atom_site_refinement_flags
_atom_site_disorder_assembly
_atom_site_disorder_group
Co1 Co 0.26692(5) 0.11980(4) 0.21419(4) 0.0262(3) Uani 1 d . . .
C1CN C 0.2495(4) 0.1407(3) 0.1390(3) 0.0295(16) Uani 1 d . . .
N1CN N 0.2357(4) 0.1501(3) 0.0930(3) 0.0522(17) Uani 1 d . . .
N21 N 0.1567(3) 0.1398(2) 0.2320(2) 0.0283(13) Uani 1 d . . .
N22 N 0.2352(3) 0.0356(2) 0.1957(2) 0.0266(12) Uani 1 d . . .
N23 N 0.3831(3) 0.1093(2) 0.1993(2) 0.0267(13) Uani 1 d . . .
N24 N 0.2851(3) 0.2067(2) 0.2296(2) 0.0294(13) Uani 1 d . . .
C1 C 0.1407(4) 0.2032(3) 0.2591(3) 0.0311(16) Uani 1 d . . .
C2 C 0.0460(4) 0.2147(3) 0.2452(3) 0.0353(18) Uani 1 d . . .
C3 C 0.0111(4) 0.1458(3) 0.2420(3) 0.0319(16) Uani 1 d . . .
H3 H -0.0333 0.1442 0.2125 0.038 Uiso 1 calc R . .
C4 C 0.0870(4) 0.1099(3) 0.2208(3) 0.0291(15) Uani 1 d . . .
C5 C 0.0841(4) 0.0492(3) 0.1941(3) 0.0308(16) Uani 1 d . . .
C6 C 0.1520(4) 0.0136(3) 0.1841(3) 0.0321(17) Uani 1 d . . .
C7 C 0.1621(4) -0.0525(3) 0.1588(3) 0.0352(17) Uani 1 d . . .
C8 C 0.2468(4) -0.0741(3) 0.1824(3) 0.0312(16) Uani 1 d . . .
H8 H 0.2763 -0.1023 0.1552 0.037 Uiso 1 calc R . .
C9 C 0.2906(4) -0.0104(3) 0.1871(3) 0.0300(16) Uani 1 d . . .
C10 C 0.3751(4) -0.0025(3) 0.1792(3) 0.0340(17) Uani 1 d . . .
H10 H 0.4066 -0.0393 0.1705 0.041 Uiso 1 calc R . .
C11 C 0.4184(4) 0.0534(3) 0.1827(3) 0.0328(17) Uani 1 d . . .
C12 C 0.5076(4) 0.0634(3) 0.1648(3) 0.0333(17) Uani 1 d . . .
C13 C 0.5312(4) 0.1254(3) 0.1960(3) 0.0300(16) Uani 1 d . . .
H13 H 0.5683 0.1524 0.1722 0.036 Uiso 1 calc R . .
C14 C 0.4445(4) 0.1562(3) 0.2029(3) 0.0290(16) Uani 1 d . . .
C15 C 0.4344(4) 0.2173(3) 0.2174(3) 0.0285(15) Uani 1 d . . .
C16 C 0.3505(4) 0.2431(3) 0.2293(3) 0.0286(16) Uani 1 d . . .
C17 C 0.3292(4) 0.3128(3) 0.2383(3) 0.0366(18) Uani 1 d . . .
C18 C 0.2363(4) 0.3066(3) 0.2610(4) 0.043(2) Uani 1 d . . .
H18 H 0.2366 0.3009 0.3026 0.052 Uiso 1 calc R . .
C19 C 0.2072(4) 0.2439(3) 0.2316(3) 0.0335(17) Uani 1 d . . .
H19 H 0.1893 0.2539 0.1924 0.040 Uiso 1 calc R . .
C20 C 0.1583(4) 0.1985(3) 0.3233(3) 0.0335(17) Uani 1 d . . .
H20A H 0.2178 0.1905 0.3294 0.050 Uiso 1 calc R . .
H20B H 0.1254 0.1638 0.3393 0.050 Uiso 1 calc R . .
H20C H 0.1426 0.2384 0.3415 0.050 Uiso 1 calc R . .
C25 C 0.0009(4) 0.2567(3) 0.2891(4) 0.0441(19) Uani 1 d . . .
H25A H 0.0319 0.2963 0.2940 0.066 Uiso 1 calc R . .
H25B H -0.0019 0.2343 0.3250 0.066 Uiso 1 calc R . .
H25C H -0.0558 0.2662 0.2761 0.066 Uiso 1 calc R . .
C26 C 0.0383(4) 0.2442(3) 0.1853(3) 0.0370(17) Uani 1 d . . .
H26A H 0.0619 0.2875 0.1862 0.044 Uiso 1 calc R . .
H26B H 0.0724 0.2188 0.1590 0.044 Uiso 1 calc R . .
C27 C -0.0489(5) 0.2476(4) 0.1634(4) 0.046(2) Uani 1 d . . .
O28 O -0.1125(4) 0.2610(4) 0.1891(4) 0.101(3) Uani 1 d . . .
N29 N -0.0582(7) 0.2379(7) 0.1108(6) 0.168(7) Uani 1 d . . .
H29A H -0.1081 0.2411 0.0955 0.202 Uiso 1 calc R . .
H29B H -0.0148 0.2280 0.0899 0.202 Uiso 1 calc R . .
C30 C -0.0222(4) 0.1139(3) 0.2952(3) 0.0352(17) Uani 1 d . . .
H30A H 0.0099 0.1296 0.3278 0.042 Uiso 1 calc R . .
H30B H -0.0128 0.0678 0.2923 0.042 Uiso 1 calc R . .
C31 C -0.1158(4) 0.1260(4) 0.3056(4) 0.048(2) Uani 1 d . . .
H31A H -0.1251 0.1717 0.3120 0.058 Uiso 1 calc R . .
H31B H -0.1481 0.1133 0.2720 0.058 Uiso 1 calc R . .
C32 C -0.1454(5) 0.0892(5) 0.3553(4) 0.055(2) Uani 1 d . . .
O33 O -0.1697(4) 0.0326(3) 0.3469(3) 0.0703(18) Uani 1 d . . .
N34 N -0.1475(4) 0.1180(4) 0.4044(3) 0.066(2) Uani 1 d . . .
H34A H -0.1666 0.0979 0.4341 0.079 Uiso 1 calc R . .
H34B H -0.1297 0.1572 0.4074 0.079 Uiso 1 calc R . .
C35 C -0.0049(4) 0.0263(4) 0.1758(3) 0.0419(19) Uani 1 d . . .
H35A H 0.0004 -0.0104 0.1509 0.063 Uiso 1 calc R . .
H35B H -0.0337 0.0605 0.1560 0.063 Uiso 1 calc R . .
H35C H -0.0372 0.0143 0.2091 0.063 Uiso 1 calc R . .
C36 C 0.0934(5) -0.1018(3) 0.1721(4) 0.046(2) Uani 1 d . . .
H36A H 0.0715 -0.0942 0.2099 0.068 Uiso 1 calc R . .
H36B H 0.1171 -0.1444 0.1701 0.068 Uiso 1 calc R . .
H36C H 0.0480 -0.0978 0.1448 0.068 Uiso 1 calc R . .
C37 C 0.1748(5) -0.0452(3) 0.0941(3) 0.0359(17) Uani 1 d . . .
H37A H 0.2257 -0.0196 0.0876 0.043 Uiso 1 calc R . .
H37B H 0.1850 -0.0877 0.0780 0.043 Uiso 1 calc R . .
C38 C 0.1022(5) -0.0145(3) 0.0618(3) 0.0402(18) Uani 1 d . . .
O39 O 0.0395(3) -0.0472(3) 0.0493(3) 0.0601(17) Uani 1 d . . .
N40 N 0.1074(5) 0.0448(3) 0.0504(3) 0.0504(17) Uani 1 d . . .
H40A H 0.0659 0.0640 0.0332 0.061 Uiso 1 calc R . .
H40B H 0.1524 0.0662 0.0598 0.061 Uiso 1 calc R . .
C41 C 0.2408(4) -0.1056(3) 0.2408(3) 0.0346(17) Uani 1 d . . .
H41A H 0.1998 -0.0821 0.2639 0.042 Uiso 1 calc R . .
H41B H 0.2201 -0.1494 0.2363 0.042 Uiso 1 calc R . .
C42 C 0.3249(5) -0.1069(3) 0.2713(3) 0.0406(19) Uani 1 d . . .
H42A H 0.3444 -0.0627 0.2754 0.049 Uiso 1 calc R . .
H42B H 0.3655 -0.1290 0.2469 0.049 Uiso 1 calc R . .
C43 C 0.3271(6) -0.1381(4) 0.3290(4) 0.048(2) Uani 1 d . . .
O44 O 0.3892(4) -0.1291(3) 0.3597(3) 0.0634(17) Uani 1 d . . .
N45 N 0.2639(4) -0.1740(3) 0.3447(3) 0.0471(16) Uani 1 d . . .
H45A H 0.2647 -0.1925 0.3777 0.057 Uiso 1 calc R . .
H45B H 0.2210 -0.1794 0.3221 0.057 Uiso 1 calc R . .
C46 C 0.5065(5) 0.0771(4) 0.1008(3) 0.045(2) Uani 1 d . . .
H46A H 0.5634 0.0859 0.0878 0.068 Uiso 1 calc R . .
H46B H 0.4709 0.1139 0.0933 0.068 Uiso 1 calc R . .
H46C H 0.4844 0.0403 0.0808 0.068 Uiso 1 calc R . .
C47 C 0.5642(4) 0.0050(3) 0.1771(4) 0.049(2) Uani 1 d . . .
H47A H 0.5502 -0.0124 0.2141 0.073 Uiso 1 calc R . .
H47B H 0.6230 0.0181 0.1768 0.073 Uiso 1 calc R . .
H47C H 0.5551 -0.0273 0.1483 0.073 Uiso 1 calc R . .
C48 C 0.5682(4) 0.1173(4) 0.2549(3) 0.0369(17) Uani 1 d . . .
H48A H 0.5588 0.1569 0.2761 0.044 Uiso 1 calc R . .
H48B H 0.5370 0.0833 0.2743 0.044 Uiso 1 calc R . .
C49 C 0.6614(4) 0.1014(4) 0.2575(4) 0.049(2) Uani 1 d . . .
H49A H 0.6807 0.1085 0.2964 0.059 Uiso 1 calc R . .
H49B H 0.6678 0.0557 0.2495 0.059 Uiso 1 calc R . .
C50 C 0.7157(5) 0.1351(5) 0.2210(5) 0.069(3) Uani 1 d . . .
O51 O 0.7519(4) 0.1012(4) 0.1811(3) 0.087(2) Uani 1 d . . .
N52 N 0.7244(5) 0.1938(4) 0.2302(5) 0.099(4) Uani 1 d . . .
H52A H 0.7576 0.2165 0.2088 0.119 Uiso 1 calc R . .
H52B H 0.6972 0.2118 0.2580 0.119 Uiso 1 calc R . .
C53 C 0.5104(4) 0.2612(3) 0.2182(4) 0.0384(17) Uani 1 d . . .
H53A H 0.5573 0.2404 0.1993 0.058 Uiso 1 calc R . .
H53B H 0.5257 0.2705 0.2571 0.058 Uiso 1 calc R . .
H53C H 0.4968 0.3006 0.1987 0.058 Uiso 1 calc R . .
C54 C 0.3322(5) 0.3460(3) 0.1802(3) 0.0407(18) Uani 1 d . . .
H54A H 0.3847 0.3356 0.1613 0.061 Uiso 1 calc R . .
H54B H 0.3285 0.3919 0.1854 0.061 Uiso 1 calc R . .
H54C H 0.2851 0.3316 0.1573 0.061 Uiso 1 calc R . .
C55 C 0.3845(4) 0.3490(3) 0.2796(3) 0.0358(17) Uani 1 d . . .
H55A H 0.3582 0.3905 0.2869 0.043 Uiso 1 calc R . .
H55B H 0.4389 0.3571 0.2613 0.043 Uiso 1 calc R . .
C56 C 0.4015(5) 0.3166(3) 0.3370(3) 0.0435(19) Uani 1 d . . .
H56A H 0.3520 0.3219 0.3614 0.052 Uiso 1 calc R . .
H56B H 0.4101 0.2708 0.3310 0.052 Uiso 1 calc R . .
C57 C 0.4763(5) 0.3436(3) 0.3656(4) 0.048(2) Uani 1 d . . .
O58 O 0.5465(4) 0.3427(3) 0.3422(3) 0.0554(15) Uani 1 d . . .
N59 N 0.4665(4) 0.3680(3) 0.4163(3) 0.0473(17) Uani 1 d . . .
H59 H 0.4166 0.3675 0.4317 0.057 Uiso 1 calc R . .
C60 C 0.1809(5) 0.3663(4) 0.2445(4) 0.062(3) Uani 1 d . . .
H60A H 0.1963 0.3810 0.2064 0.075 Uiso 1 calc R . .
H60B H 0.1212 0.3543 0.2440 0.075 Uiso 1 calc R . .
C61 C 0.1943(5) 0.4181(4) 0.2854(6) 0.072(3) Uani 1 d . . .
O62 O 0.1991(6) 0.4073(3) 0.3364(3) 0.102(3) Uani 1 d . . .
N63 N 0.1980(4) 0.4755(3) 0.2627(4) 0.061(2) Uani 1 d . . .
H63A H 0.2042 0.5089 0.2843 0.073 Uiso 1 calc R . .
H63B H 0.1942 0.4800 0.2261 0.073 Uiso 1 calc R . .
CPR1 C 0.5374(5) 0.3962(3) 0.4482(4) 0.045(2) Uani 1 d . . .
HPR1 H 0.5795 0.4121 0.4212 0.054 Uiso 1 calc R . .
HPR2 H 0.5166 0.4329 0.4699 0.054 Uiso 1 calc R . .
CPR2 C 0.5783(5) 0.3516(3) 0.4870(3) 0.0389(18) Uani 1 d . . .
HPR3 H 0.5997 0.3141 0.4659 0.047 Uiso 1 calc R . .
CPR3 C 0.6505(5) 0.3843(4) 0.5190(3) 0.055(2) Uani 1 d . . .
HPR4 H 0.6316 0.4254 0.5330 0.083 Uiso 1 calc R . .
HPR5 H 0.6979 0.3904 0.4936 0.083 Uiso 1 calc R . .
HPR6 H 0.6678 0.3577 0.5506 0.083 Uiso 1 calc R . .
P1 P 0.50268(12) 0.25978(9) 0.54234(8) 0.0390(5) Uani 1 d . . .
OP2 O 0.4734(3) 0.2362(2) 0.4814(2) 0.0370(12) Uani 1 d . . .
OP3 O 0.5177(3) 0.3318(2) 0.5289(2) 0.0438(13) Uani 1 d . . .
OP4 O 0.5818(3) 0.2268(3) 0.5577(2) 0.0481(14) Uani 1 d . . .
OP5 O 0.4314(3) 0.2586(3) 0.5829(2) 0.0500(14) Uani 1 d . . .
CR1 C 0.4240(4) 0.0884(3) 0.4143(3) 0.0327(17) Uani 1 d . . .
HR1 H 0.4332 0.0517 0.4401 0.039 Uiso 1 calc R . .
CR2 C 0.3944(4) 0.1449(3) 0.4476(3) 0.0320(16) Uani 1 d . . .
HR2 H 0.3582 0.1324 0.4799 0.038 Uiso 1 calc R . .
CR3 C 0.4773(4) 0.1713(3) 0.4666(3) 0.0304(16) Uani 1 d . . .
HR3 H 0.4992 0.1460 0.4989 0.036 Uiso 1 calc R . .
CR4 C 0.5337(4) 0.1618(3) 0.4146(3) 0.0376(18) Uani 1 d . . .
HR4 H 0.5269 0.1985 0.3886 0.045 Uiso 1 calc R . .
CR5 C 0.6243(5) 0.1515(4) 0.4261(4) 0.051(2) Uani 1 d . . .
HR5 H 0.6544 0.1451 0.3903 0.061 Uiso 1 calc R . .
HR5 H 0.6479 0.1894 0.4446 0.061 Uiso 1 calc R . .
OR6 O 0.5003(3) 0.1051(2) 0.3881(2) 0.0378(12) Uani 1 d . . .
OR7 O 0.3534(3) 0.1864(2) 0.4107(2) 0.0345(12) Uani 1 d . . .
HR7 H 0.3263 0.2132 0.4293 0.052 Uiso 1 calc R . .
OR8 O 0.6361(3) 0.0985(3) 0.4607(2) 0.0544(15) Uani 1 d . . .
HR8 H 0.6860 0.0974 0.4717 0.082 Uiso 1 calc R . .
NB1 N 0.3659(3) 0.0704(3) 0.3698(2) 0.0299(13) Uani 1 d . . .
CB2 C 0.3570(4) 0.1032(3) 0.3207(3) 0.0268(16) Uani 1 d . . .
HB2 H 0.3965 0.1334 0.3079 0.032 Uiso 1 calc R . .
NB3 N 0.2893(3) 0.0891(2) 0.2934(2) 0.0257(13) Uani 1 d . . .
CB4 C 0.1668(4) 0.0176(3) 0.3259(3) 0.0336(17) Uani 1 d . . .
HB4 H 0.1315 0.0261 0.2948 0.040 Uiso 1 calc R . .
CB5 C 0.1408(5) -0.0234(3) 0.3667(3) 0.0414(19) Uani 1 d . . .
CB6 C 0.1932(4) -0.0362(3) 0.4147(3) 0.0377(18) Uani 1 d . . .
CB7 C 0.2696(4) -0.0060(3) 0.4195(3) 0.0339(16) Uani 1 d . . .
HB7 H 0.3043 -0.0132 0.4512 0.041 Uiso 1 calc R . .
CB8 C 0.2948(4) 0.0354(3) 0.3768(3) 0.0308(17) Uani 1 d . . .
CB9 C 0.2452(4) 0.0475(3) 0.3295(3) 0.0298(16) Uani 1 d . . .
CB10 C 0.0565(5) -0.0554(5) 0.3614(4) 0.064(3) Uani 1 d . . .
HB1A H 0.0296 -0.0420 0.3265 0.095 Uiso 1 calc R . .
HB1B H 0.0213 -0.0434 0.3934 0.095 Uiso 1 calc R . .
HB1C H 0.0640 -0.1014 0.3611 0.095 Uiso 1 calc R . .
CB11 C 0.1641(5) -0.0790(4) 0.4612(4) 0.056(2) Uani 1 d . . .
HB1D H 0.2066 -0.0804 0.4908 0.085 Uiso 1 calc R . .
HB1E H 0.1550 -0.1216 0.4464 0.085 Uiso 1 calc R . .
HB1F H 0.1117 -0.0627 0.4768 0.085 Uiso 1 calc R . .
K1 K 0.11901(19) 0.40540(16) 0.42837(13) 0.1072(10) Uani 1 d . . .
Cl Cl 0.3020(3) 0.4174(4) 0.4675(2) 0.210(3) Uani 1 d . . .
OW1 O 0.1804(4) 0.2395(3) 0.6670(3) 0.0742(19) Uani 1 d G . .
HW11 H 0.2060 0.2634 0.6371 0.111 Uiso 1 d G . .
HW12 H 0.1401 0.2106 0.6510 0.111 Uiso 1 d G . .
OW2 O 0.2789(3) 0.2082(3) 0.5734(3) 0.0551(15) Uani 1 d G . .
HW21 H 0.2617 0.2021 0.5349 0.083 Uiso 1 d G . .
HW22 H 0.3301 0.2324 0.5738 0.083 Uiso 1 d G . .
OW3 O 0.2471(3) 0.2680(3) 0.4665(3) 0.0600(15) Uani 1 d G . .
HW31 H 0.1908 0.2568 0.4628 0.090 Uiso 1 d G . .
HW32 H 0.2518 0.3120 0.4661 0.090 Uiso 1 d G . .
OW4 O 0.5118(4) -0.0348(3) 0.3294(4) 0.100(3) Uani 1 d . . .
OW5 O 0.8143(6) 0.1278(4) 0.0807(3) 0.039(3) Uani 0.552(14) d P A 1
OW5A O 0.8026(11) 0.0459(9) 0.0879(8) 0.101(7) Uani 0.448(14) d P . 2
OW6 O 0.1158(5) 0.5246(3) 0.5775(3) 0.066(3) Uani 0.60 d PG B 1
HW61 H 0.0651 0.5433 0.5919 0.100 Uiso 0.60 d PG . .
HW62 H 0.1098 0.5181 0.5376 0.100 Uiso 0.60 d PG . .
OW6A O 0.1724(5) 0.5101(3) 0.5998(3) 0.077(5) Uiso 0.40 d PG B 2
OW7 O 0.7358(5) -0.2342(4) 0.5639(3) 0.177(6) Uani 1 d G . .
OW8 O 0.1026(4) 0.2303(3) 0.0399(2) 0.070(4) Uani 0.50 d PG . .
OW9 O 0.4450(4) 0.4008(3) -0.0073(2) 0.079(4) Uani 0.50 d PG . .
OW10 O 0.2145(4) 0.4468(3) 0.0798(2) 0.087(5) Uani 0.50 d PG . .
OW11 O 0.5286(4) 0.2958(3) 0.0556(2) 0.119(6) Uiso 0.50 d PG . .
OW12 O 0.8611(4) -0.1482(4) 0.4158(3) 0.089(7) Uiso 0.30 d PG . .
OW13 O 0.6757(4) -0.1193(3) 0.4683(3) 0.154(13) Uiso 0.30 d PG . .
OW14 O 0.6288(5) -0.2694(3) 0.4597(3) 0.104(8) Uiso 0.30 d PG . .
OW15 O 0.4633(4) -0.1377(3) 0.4606(3) 0.127(10) Uiso 0.30 d PG . .
OW16 O 0.8743(4) -0.0419(4) 0.4543(3) 0.080(10) Uiso 0.20 d PG . .
OW17 O 0.8137(4) -0.1491(4) 0.4822(3) 0.107(12) Uiso 0.20 d PG . .

loop_
_atom_site_aniso_label
_atom_site_aniso_U_11
_atom_site_aniso_U_22
_atom_site_aniso_U_33
_atom_site_aniso_U_23
_atom_site_aniso_U_13
_atom_site_aniso_U_12
Co1 0.0185(4) 0.0231(4) 0.0371(6) -0.0046(4) -0.0004(4) -0.0010(4)
C1CN 0.026(4) 0.027(3) 0.035(5) -0.003(3) -0.001(3) -0.001(3)
N1CN 0.054(4) 0.051(4) 0.052(5) 0.000(4) 0.001(4) 0.000(3)
N21 0.018(3) 0.030(3) 0.037(4) -0.006(2) -0.001(2) 0.003(2)
N22 0.020(3) 0.028(3) 0.032(3) -0.005(2) -0.001(3) -0.005(2)
N23 0.018(3) 0.024(3) 0.039(4) -0.001(2) 0.001(2) -0.001(2)
N24 0.027(3) 0.027(3) 0.033(3) -0.005(2) -0.001(3) 0.002(2)
C1 0.030(4) 0.021(3) 0.042(4) -0.009(3) -0.006(3) 0.006(3)
C2 0.019(3) 0.038(4) 0.049(5) 0.000(3) 0.003(3) 0.006(3)
C3 0.020(3) 0.041(4) 0.035(4) -0.007(3) -0.002(3) 0.002(3)
C4 0.022(3) 0.036(4) 0.029(4) -0.005(3) -0.004(3) -0.003(3)
C5 0.028(4) 0.029(3) 0.035(4) -0.004(3) 0.000(3) 0.002(3)
C6 0.028(4) 0.037(4) 0.031(4) 0.005(3) -0.002(3) -0.008(3)
C7 0.029(4) 0.029(4) 0.048(5) -0.005(3) 0.001(4) -0.004(3)
C8 0.024(4) 0.022(3) 0.048(4) -0.006(3) -0.005(3) -0.002(3)
C9 0.021(4) 0.029(3) 0.040(4) 0.000(3) 0.004(3) -0.006(3)
C10 0.027(4) 0.027(4) 0.047(5) -0.002(3) -0.001(3) 0.006(3)
C11 0.026(4) 0.021(3) 0.051(5) -0.001(3) 0.004(3) 0.001(3)
C12 0.025(4) 0.032(4) 0.042(5) -0.009(3) 0.008(3) -0.006(3)
C13 0.019(3) 0.029(3) 0.042(4) -0.002(3) 0.009(3) 0.000(3)
C14 0.027(3) 0.022(3) 0.037(4) -0.003(3) -0.002(3) -0.004(3)
C15 0.022(3) 0.026(3) 0.038(4) 0.000(3) -0.001(3) -0.008(3)
C16 0.027(4) 0.023(3) 0.036(4) 0.000(3) -0.005(3) -0.005(3)
C17 0.026(4) 0.025(3) 0.059(5) -0.006(3) 0.002(4) -0.001(3)
C18 0.032(4) 0.022(3) 0.076(6) -0.024(3) 0.001(4) -0.002(3)
C19 0.026(4) 0.019(3) 0.055(5) -0.004(3) -0.004(3) 0.003(3)
C20 0.027(4) 0.038(4) 0.036(4) -0.011(3) 0.006(3) 0.003(3)
C25 0.027(4) 0.036(4) 0.069(5) -0.009(4) 0.002(4) 0.009(3)
C26 0.026(4) 0.040(4) 0.045(5) 0.000(4) -0.004(3) 0.004(3)
C27 0.039(5) 0.046(5) 0.053(6) 0.000(4) 0.003(5) 0.007(4)
O28 0.048(4) 0.141(7) 0.114(6) 0.023(5) -0.009(5) 0.011(4)
N29 0.082(7) 0.266(18) 0.158(12) -0.092(12) -0.083(8) 0.099(10)
C30 0.019(3) 0.045(4) 0.041(5) -0.003(4) 0.002(3) 0.000(3)
C31 0.026(4) 0.048(5) 0.070(6) 0.008(4) 0.005(4) 0.001(3)
C32 0.024(4) 0.068(6) 0.071(7) -0.001(5) 0.012(4) 0.010(4)
O33 0.056(4) 0.068(4) 0.087(5) 0.009(4) 0.010(4) -0.014(3)
N34 0.053(5) 0.095(6) 0.050(5) -0.008(5) 0.005(4) -0.004(4)
C35 0.024(4) 0.049(4) 0.053(5) -0.016(4) -0.006(4) -0.003(3)
C36 0.034(4) 0.038(4) 0.065(6) -0.001(4) -0.011(4) -0.011(3)
C37 0.038(4) 0.037(4) 0.032(4) -0.008(3) 0.001(4) -0.005(3)
C38 0.050(5) 0.034(4) 0.037(5) -0.015(3) 0.004(4) 0.001(4)
O39 0.048(3) 0.057(3) 0.076(4) -0.032(3) -0.028(3) 0.014(3)
N40 0.067(5) 0.043(4) 0.041(4) -0.006(3) -0.008(3) 0.002(3)
C41 0.029(4) 0.026(3) 0.048(4) 0.002(3) 0.002(4) -0.003(3)
C42 0.036(4) 0.038(4) 0.048(5) 0.002(3) -0.006(4) 0.007(3)
C43 0.044(5) 0.041(5) 0.060(6) -0.012(4) -0.003(5) 0.010(4)
O44 0.052(4) 0.072(4) 0.067(4) -0.014(3) -0.018(3) 0.013(3)
N45 0.057(4) 0.040(3) 0.043(4) 0.011(3) -0.015(4) -0.007(3)
C46 0.044(5) 0.045(4) 0.047(5) -0.011(4) 0.018(4) -0.007(4)
C47 0.027(4) 0.032(4) 0.088(7) 0.002(4) 0.010(4) 0.004(3)
C48 0.026(4) 0.037(4) 0.048(5) 0.004(4) -0.002(4) 0.007(3)
C49 0.023(4) 0.043(4) 0.080(6) -0.016(4) -0.011(4) 0.003(3)
C50 0.037(5) 0.088(8) 0.083(8) -0.001(6) -0.022(5) -0.012(5)
O51 0.075(5) 0.100(5) 0.085(5) -0.020(4) 0.019(4) -0.003(4)
N52 0.044(5) 0.088(7) 0.165(10) 0.074(7) -0.055(6) -0.027(5)
C53 0.027(4) 0.027(3) 0.061(5) 0.003(4) 0.001(4) -0.007(3)
C54 0.037(4) 0.034(4) 0.051(5) 0.010(4) -0.006(4) 0.005(3)
C55 0.036(4) 0.021(3) 0.050(5) 0.002(3) 0.000(4) -0.002(3)
C56 0.039(4) 0.039(4) 0.052(5) 0.001(4) -0.002(4) -0.009(3)
C57 0.044(5) 0.024(4) 0.077(7) 0.001(4) 0.001(5) -0.004(3)
O58 0.053(4) 0.050(3) 0.063(4) -0.006(3) 0.003(3) -0.004(3)
N59 0.044(4) 0.035(3) 0.063(5) -0.007(3) -0.005(4) -0.011(3)
C60 0.040(5) 0.047(5) 0.099(8) -0.014(5) 0.010(5) -0.006(4)
C61 0.042(5) 0.053(6) 0.120(10) 0.006(6) 0.016(6) 0.009(4)
O62 0.183(9) 0.061(4) 0.062(5) 0.013(4) 0.040(5) 0.021(5)
N63 0.057(4) 0.035(4) 0.091(6) 0.020(4) 0.023(4) 0.020(3)
CPR1 0.044(5) 0.039(4) 0.053(5) -0.007(4) -0.009(4) -0.013(3)
CPR2 0.035(4) 0.042(4) 0.040(4) -0.006(4) 0.013(4) -0.016(3)
CPR3 0.056(5) 0.063(5) 0.047(5) -0.011(4) 0.006(4) -0.037(4)
P1 0.0357(11) 0.0462(11) 0.0352(12) -0.0043(9) -0.0002(10) -0.0163(9)
OP2 0.038(3) 0.033(3) 0.040(3) 0.000(2) -0.008(2) -0.008(2)
OP3 0.048(3) 0.039(3) 0.045(3) -0.006(2) 0.003(3) -0.009(2)
OP4 0.034(3) 0.067(4) 0.044(3) 0.003(3) -0.009(3) -0.015(3)
OP5 0.040(3) 0.068(4) 0.043(3) -0.004(3) 0.007(3) -0.016(3)
CR1 0.025(4) 0.031(4) 0.042(5) -0.003(3) 0.002(4) -0.002(3)
CR2 0.032(4) 0.029(4) 0.035(4) 0.005(3) -0.004(3) -0.002(3)
CR3 0.026(4) 0.028(4) 0.037(4) -0.001(3) -0.005(3) -0.006(3)
CR4 0.030(4) 0.038(4) 0.045(5) -0.001(4) -0.005(4) -0.013(3)
CR5 0.034(4) 0.055(5) 0.063(6) -0.002(5) 0.005(4) -0.010(4)
OR6 0.021(2) 0.049(3) 0.043(3) -0.011(2) 0.000(2) -0.005(2)
OR7 0.038(3) 0.028(2) 0.037(3) -0.006(2) -0.009(2) 0.002(2)
OR8 0.033(3) 0.077(4) 0.053(4) -0.012(3) -0.011(3) 0.009(3)
NB1 0.024(3) 0.035(3) 0.031(3) -0.003(3) -0.002(3) 0.000(2)
CB2 0.026(4) 0.021(3) 0.034(4) 0.001(3) 0.004(3) 0.000(3)
NB3 0.018(3) 0.020(3) 0.039(3) -0.002(3) -0.001(3) -0.003(2)
CB4 0.029(4) 0.033(4) 0.039(4) 0.003(3) -0.005(3) 0.000(3)
CB5 0.040(4) 0.041(4) 0.043(5) -0.001(4) 0.008(4) -0.009(3)
CB6 0.035(4) 0.033(4) 0.045(5) 0.003(3) -0.001(4) -0.008(3)
CB7 0.030(4) 0.035(4) 0.036(4) -0.002(3) -0.005(4) 0.009(3)
CB8 0.021(3) 0.020(3) 0.051(5) -0.005(3) 0.007(4) -0.001(3)
CB9 0.024(4) 0.019(3) 0.046(4) -0.001(3) -0.003(3) 0.000(3)
CB10 0.037(5) 0.080(6) 0.074(7) 0.016(5) -0.010(5) -0.026(4)
CB11 0.049(5) 0.057(5) 0.063(6) 0.012(4) -0.003(5) -0.018(4)
K1 0.096(2) 0.121(2) 0.105(2) 0.0213(17) 0.0202(18) 0.0169(17)
Cl 0.084(3) 0.420(11) 0.126(4) 0.015(5) 0.008(3) 0.036(4)
OW1 0.060(4) 0.055(4) 0.108(5) 0.028(4) 0.013(4) 0.010(3)
OW2 0.037(3) 0.047(3) 0.081(4) 0.014(3) -0.013(3) -0.007(3)
OW3 0.045(3) 0.069(3) 0.065(4) 0.000(3) -0.003(3) 0.008(3)
OW4 0.069(5) 0.080(5) 0.151(8) -0.002(5) 0.023(5) 0.017(4)
OW5 0.055(6) 0.041(5) 0.019(5) -0.001(4) 0.007(4) 0.001(4)
OW5A 0.098(13) 0.102(13) 0.104(14) 0.040(11) -0.056(11) -0.019(10)
OW6 0.054(6) 0.067(6) 0.079(8) -0.016(6) 0.004(6) 0.005(5)
OW7 0.172(10) 0.210(12) 0.150(9) 0.108(9) 0.087(8) 0.071(9)
OW8 0.069(8) 0.091(9) 0.048(7) -0.012(7) -0.015(6) 0.049(7)
OW9 0.084(9) 0.077(9) 0.075(9) 0.003(7) 0.015(8) -0.027(7)
OW10 0.069(9) 0.057(8) 0.135(13) -0.038(8) -0.008(9) 0.023(7)

loop_
_atom_type_symbol
_atom_type_description
_atom_type_scat_dispersion_real
_atom_type_scat_dispersion_imag
_atom_type_scat_source
Co Co 0.3494 0.9721 'International Tables Vol C Tables 4.2.6.8 and 6.1.1.4'
P P 0.1023 0.0942 'International Tables Vol C Tables 4.2.6.8 and 6.1.1.4'
O O 0.0106 0.0060 'International Tables Vol C Tables 4.2.6.8 and 6.1.1.4'
N N 0.0061 0.0033 'International Tables Vol C Tables 4.2.6.8 and 6.1.1.4'
C C 0.0033 0.0016 'International Tables Vol C Tables 4.2.6.8 and 6.1.1.4'
H H 0.0000 0.0000 'International Tables Vol C Tables 4.2.6.8 and 6.1.1.4'
Cl Cl 0.1484 0.1585 'International Tables Vol C Tables 4.2.6.8 and 6.1.1.4'
K K 0.2009 0.2494 'International Tables Vol C Tables 4.2.6.8 and 6.1.1.4'

loop_
_geom_angle_atom_site_label_1
_geom_angle_atom_site_label_2
_geom_angle_atom_site_label_3
_geom_angle
_geom_angle_site_symmetry_1
_geom_angle_site_symmetry_3
_geom_angle_publ_flag
N21 Co1 C1CN 91.3(3) . . ?
N21 Co1 N24 83.2(2) . . ?
C1CN Co1 N24 88.8(3) . . ?
N21 Co1 N22 90.7(2) . . ?
C1CN Co1 N22 87.7(2) . . ?
N24 Co1 N22 172.9(2) . . ?
N21 Co1 N23 173.0(2) . . ?
C1CN Co1 N23 89.7(3) . . ?
N24 Co1 N23 89.9(2) . . ?
N22 Co1 N23 96.2(2) . . ?
N21 Co1 NB3 91.6(2) . . ?
C1CN Co1 NB3 174.7(2) . . ?
N24 Co1 NB3 95.9(2) . . ?
N22 Co1 NB3 87.9(2) . . ?
N23 Co1 NB3 87.9(2) . . ?
N1CN C1CN Co1 175.6(6) . . ?
C4 N21 C1 111.8(5) . . ?
C4 N21 Co1 130.6(4) . . ?
C1 N21 Co1 117.4(4) . . ?
C9 N22 C6 110.6(5) . . ?
C9 N22 Co1 122.7(4) . . ?
C6 N22 Co1 126.5(4) . . ?
C11 N23 C14 109.8(5) . . ?
C11 N23 Co1 123.9(4) . . ?
C14 N23 Co1 126.3(4) . . ?
C16 N24 C19 111.5(5) . . ?
C16 N24 Co1 134.2(5) . . ?
C19 N24 Co1 113.1(4) . . ?
N21 C1 C19 101.5(5) . . ?
N21 C1 C20 109.5(5) . . ?
C19 C1 C20 109.5(6) . . ?
N21 C1 C2 102.2(5) . . ?
C19 C1 C2 119.8(6) . . ?
C20 C1 C2 113.0(6) . . ?
C25 C2 C3 113.7(6) . . ?
C25 C2 C26 110.6(6) . . ?
C3 C2 C26 107.4(6) . . ?
C25 C2 C1 113.3(6) . . ?
C3 C2 C1 102.1(5) . . ?
C26 C2 C1 109.3(6) . . ?
C4 C3 C30 109.6(6) . . ?
C4 C3 C2 101.3(5) . . ?
C30 C3 C2 119.6(6) . . ?
N21 C4 C5 123.4(6) . . ?
N21 C4 C3 111.9(5) . . ?
C5 C4 C3 124.6(6) . . ?
C6 C5 C4 123.6(6) . . ?
C6 C5 C35 120.9(6) . . ?
C4 C5 C35 115.5(6) . . ?
C5 C6 N22 122.3(6) . . ?
C5 C6 C7 131.9(6) . . ?
N22 C6 C7 105.8(5) . . ?
C6 C7 C8 102.7(5) . . ?
C6 C7 C36 117.2(6) . . ?
C8 C7 C36 110.6(6) . . ?
C6 C7 C37 108.2(6) . . ?
C8 C7 C37 106.0(6) . . ?
C36 C7 C37 111.2(6) . . ?
C9 C8 C7 99.8(5) . . ?
C9 C8 C41 110.0(5) . . ?
C7 C8 C41 113.8(6) . . ?
N22 C9 C10 125.9(6) . . ?
N22 C9 C8 110.5(5) . . ?
C10 C9 C8 123.4(6) . . ?
C11 C10 C9 126.4(6) . . ?
N23 C11 C10 123.5(6) . . ?
N23 C11 C12 110.7(5) . . ?
C10 C11 C12 125.7(6) . . ?
C11 C12 C46 107.1(6) . . ?
C11 C12 C13 102.3(5) . . ?
C46 C12 C13 108.4(6) . . ?
C11 C12 C47 112.8(6) . . ?
C46 C12 C47 109.9(6) . . ?
C13 C12 C47 115.8(6) . . ?
C48 C13 C14 107.4(5) . . ?
C48 C13 C12 116.0(6) . . ?
C14 C13 C12 100.8(5) . . ?
C15 C14 N23 127.5(6) . . ?
C15 C14 C13 122.7(5) . . ?
N23 C14 C13 109.2(5) . . ?
C14 C15 C16 120.9(5) . . ?
C14 C15 C53 119.2(6) . . ?
C16 C15 C53 119.8(5) . . ?
N24 C16 C15 121.0(6) . . ?
N24 C16 C17 113.0(6) . . ?
C15 C16 C17 125.8(5) . . ?
C55 C17 C16 116.4(6) . . ?
C55 C17 C54 109.3(6) . . ?
C16 C17 C54 107.7(6) . . ?
C55 C17 C18 111.3(6) . . ?
C16 C17 C18 100.2(5) . . ?
C54 C17 C18 111.7(6) . . ?
C19 C18 C17 101.3(5) . . ?
C19 C18 C60 113.2(6) . . ?
C17 C18 C60 111.8(6) . . ?
N24 C19 C1 107.8(5) . . ?
N24 C19 C18 102.3(5) . . ?
C1 C19 C18 119.6(6) . . ?
C27 C26 C2 114.4(6) . . ?
O28 C27 N29 115.5(9) . . ?
O28 C27 C26 128.0(9) . . ?
N29 C27 C26 116.5(8) . . ?
C3 C30 C31 113.6(6) . . ?
C32 C31 C30 110.5(6) . . ?
O33 C32 N34 124.4(9) . . ?
O33 C32 C31 117.3(9) . . ?
N34 C32 C31 118.2(8) . . ?
C38 C37 C7 115.9(6) . . ?
O39 C38 N40 122.6(8) . . ?
O39 C38 C37 119.4(6) . . ?
N40 C38 C37 118.0(7) . . ?
C38 O39 K1 152.1(5) . 3_545 ?
C42 C41 C8 112.4(5) . . ?
C41 C42 C43 117.2(6) . . ?
O44 C43 N45 122.2(8) . . ?
O44 C43 C42 118.8(8) . . ?
N45 C43 C42 119.1(7) . . ?
C49 C48 C13 115.9(6) . . ?
C50 C49 C48 117.5(7) . . ?
N52 C50 O51 127.3(11) . . ?
N52 C50 C49 116.8(11) . . ?
O51 C50 C49 115.9(9) . . ?
C17 C55 C56 116.7(6) . . ?
C57 C56 C55 112.0(6) . . ?
O58 C57 N59 121.2(7) . . ?
O58 C57 C56 120.6(8) . . ?
N59 C57 C56 118.2(7) . . ?
C57 N59 CPR1 122.1(7) . . ?
C61 C60 C18 110.0(8) . . ?
O62 C61 N63 124.4(10) . . ?
O62 C61 C60 121.3(9) . . ?
N63 C61 C60 114.3(11) . . ?
C61 O62 K1 144.9(8) . . ?
CPR2 CPR1 N59 113.7(6) . . ?
OP3 CPR2 CPR1 108.6(6) . . ?
OP3 CPR2 CPR3 106.8(6) . . ?
CPR1 CPR2 CPR3 110.9(6) . . ?
OP4 P1 OP5 118.8(3) . . ?
OP4 P1 OP3 111.9(3) . . ?
OP5 P1 OP3 105.3(3) . . ?
OP4 P1 OP2 108.9(3) . . ?
OP5 P1 OP2 110.9(3) . . ?
OP3 P1 OP2 99.3(3) . . ?
CR3 OP2 P1 120.8(4) . . ?
CPR2 OP3 P1 121.4(5) . . ?
P1 OP4 K1 131.2(3) . 4_556 ?
OR6 CR1 NB1 107.1(5) . . ?
OR6 CR1 CR2 107.7(5) . . ?
NB1 CR1 CR2 112.8(5) . . ?
OR7 CR2 CR3 111.6(5) . . ?
OR7 CR2 CR1 108.3(6) . . ?
CR3 CR2 CR1 100.0(5) . . ?
OP2 CR3 CR2 113.2(5) . . ?
OP2 CR3 CR4 110.5(5) . . ?
CR2 CR3 CR4 102.9(5) . . ?
OR6 CR4 CR5 108.4(6) . . ?
OR6 CR4 CR3 104.0(5) . . ?
CR5 CR4 CR3 116.0(7) . . ?
OR8 CR5 CR4 110.8(6) . . ?
CR1 OR6 CR4 109.3(5) . . ?
CB2 NB1 CB8 106.9(6) . . ?
CB2 NB1 CR1 123.8(5) . . ?
CB8 NB1 CR1 125.6(6) . . ?
NB3 CB2 NB1 113.6(6) . . ?
CB2 NB3 CB9 104.6(5) . . ?
CB2 NB3 Co1 122.8(4) . . ?
CB9 NB3 Co1 132.5(4) . . ?
CB5 CB4 CB9 120.9(7) . . ?
CB4 CB5 CB6 120.3(7) . . ?
CB4 CB5 CB10 119.8(7) . . ?
CB6 CB5 CB10 119.9(7) . . ?
CB7 CB6 CB5 119.5(7) . . ?
CB7 CB6 CB11 119.3(7) . . ?
CB5 CB6 CB11 121.1(6) . . ?
CB6 CB7 CB8 118.8(7) . . ?
NB1 CB8 CB9 106.1(6) . . ?
NB1 CB8 CB7 131.7(7) . . ?
CB9 CB8 CB7 122.2(6) . . ?
CB8 CB9 CB4 118.3(6) . . ?
CB8 CB9 NB3 108.5(5) . . ?
CB4 CB9 NB3 133.2(6) . . ?
O62 K1 OR8 143.8(3) . 4_456 ?
O62 K1 O39 128.3(3) . 3 ?
OR8 K1 O39 85.12(19) 4_456 3 ?
O62 K1 OP4 102.7(2) . 4_456 ?
OR8 K1 OP4 82.93(18) 4_456 4_456 ?
O39 K1 OP4 97.96(18) 3 4_456 ?
O62 K1 Cl 77.3(3) . . ?
OR8 K1 Cl 66.67(16) 4_456 . ?
O39 K1 Cl 141.2(2) 3 . ?
OP4 K1 Cl 104.0(2) 4_456 . ?
O62 K1 OW5A 71.8(4) . 3_655 ?
OR8 K1 OW5A 96.2(4) 4_456 3_655 ?
O39 K1 OW5A 92.6(3) 3 3_655 ?
OP4 K1 OW5A 169.2(3) 4_456 3_655 ?
Cl K1 OW5A 66.1(3) . 3_655 ?

loop_
_geom_bond_atom_site_label_1
_geom_bond_atom_site_label_2
_geom_bond_distance
_geom_bond_site_symmetry_2
_geom_bond_publ_flag
Co1 N21 1.864(5) . ?
Co1 C1CN 1.868(8) . ?
Co1 N24 1.896(5) . ?
Co1 N22 1.904(5) . ?
Co1 N23 1.906(5) . ?
Co1 NB3 2.029(6) . ?
C1CN N1CN 1.135(9) . ?
N21 C4 1.310(8) . ?
N21 C1 1.509(8) . ?
N22 C9 1.333(8) . ?
N22 C6 1.438(8) . ?
N23 C11 1.370(8) . ?
N23 C14 1.400(8) . ?
N24 C16 1.299(8) . ?
N24 C19 1.477(8) . ?
C1 C19 1.518(10) . ?
C1 C20 1.559(10) . ?
C1 C2 1.572(9) . ?
C2 C25 1.551(10) . ?
C2 C3 1.563(10) . ?
C2 C26 1.563(10) . ?
C3 C4 1.519(9) . ?
C3 C30 1.532(10) . ?
C4 C5 1.434(9) . ?
C5 C6 1.345(9) . ?
C5 C35 1.567(9) . ?
C6 C7 1.531(10) . ?
C7 C8 1.537(9) . ?
C7 C36 1.549(9) . ?
C7 C37 1.564(10) . ?
C8 C9 1.522(9) . ?
C8 C41 1.546(10) . ?
C9 C10 1.378(9) . ?
C10 C11 1.372(9) . ?
C11 C12 1.507(9) . ?
C12 C46 1.554(11) . ?
C12 C13 1.556(9) . ?
C12 C47 1.559(10) . ?
C13 C48 1.534(10) . ?
C13 C14 1.541(9) . ?
C14 C15 1.349(9) . ?
C15 C16 1.477(9) . ?
C15 C53 1.531(8) . ?
C16 C17 1.529(9) . ?
C17 C55 1.529(10) . ?
C17 C54 1.554(10) . ?
C17 C18 1.589(10) . ?
C18 C19 1.570(9) . ?
C18 C60 1.593(11) . ?
C26 C27 1.492(11) . ?
C27 O28 1.222(10) . ?
C27 N29 1.279(14) . ?
C30 C31 1.539(9) . ?
C31 C32 1.496(12) . ?
C32 O33 1.274(11) . ?
C32 N34 1.318(11) . ?
C37 C38 1.537(11) . ?
C38 O39 1.255(9) . ?
C38 N40 1.286(9) . ?
O39 K1 2.781(7) 3_545 ?
C41 C42 1.531(10) . ?
C42 C43 1.528(11) . ?
C43 O44 1.248(10) . ?
C43 N45 1.319(10) . ?
C48 C49 1.530(9) . ?
C49 C50 1.421(13) . ?
C50 N52 1.269(13) . ?
C50 O51 1.324(13) . ?
C55 C56 1.552(11) . ?
C56 C57 1.492(11) . ?
C57 O58 1.257(9) . ?
C57 N59 1.323(11) . ?
N59 CPR1 1.491(9) . ?
C60 C61 1.484(14) . ?
C61 O62 1.238(13) . ?
C61 N63 1.329(11) . ?
O62 K1 2.541(8) . ?
CPR1 CPR2 1.474(11) . ?
CPR2 OP3 1.455(9) . ?
CPR2 CPR3 1.548(10) . ?
P1 OP4 1.492(6) . ?
P1 OP5 1.495(5) . ?
P1 OP3 1.574(5) . ?
P1 OP2 1.607(5) . ?
OP2 CR3 1.417(8) . ?
OP4 K1 2.877(7) 4_556 ?
CR1 OR6 1.418(8) . ?
CR1 NB1 1.462(9) . ?
CR1 CR2 1.511(9) . ?
CR2 OR7 1.404(8) . ?
CR2 CR3 1.511(9) . ?
CR3 CR4 1.548(10) . ?
CR4 OR6 1.455(8) . ?
CR4 CR5 1.494(10) . ?
CR5 OR8 1.404(10) . ?
NB1 CB2 1.368(9) . ?
NB1 CB8 1.368(8) . ?
CB2 NB3 1.300(8) . ?
NB3 CB9 1.421(8) . ?
CB4 CB5 1.367(10) . ?
CB4 CB9 1.407(9) . ?
CB5 CB6 1.445(11) . ?
CB5 CB10 1.515(10) . ?
CB6 CB7 1.386(10) . ?
CB6 CB11 1.506(11) . ?
CB7 CB8 1.403(10) . ?
CB8 CB9 1.402(10) . ?
K1 OR8 2.661(7) 4_456 ?
K1 O39 2.781(7) 3 ?
K1 OP4 2.877(7) 4_456 ?
K1 Cl 3.086(6) . ?
K1 OW5A 3.25(2) 3_655 ?
OW5A K1 3.25(2) 3_645 ?
OW10 OW16 1.656(12) 3_655 ?
OW11 OW15 1.465(3) 3_655 ?
OW12 OW17 1.7566 . ?
OW15 OW11 1.465(4) 3_645 ?
OW16 OW10 1.656(12) 3_645 ?

loop_
_geom_torsion_atom_site_label_1
_geom_torsion_atom_site_label_2
_geom_torsion_atom_site_label_3
_geom_torsion_atom_site_label_4
_geom_torsion
_geom_torsion_site_symmetry_1
_geom_torsion_site_symmetry_2
_geom_torsion_site_symmetry_3
_geom_torsion_site_symmetry_4
_geom_torsion_publ_flag
N21 Co1 C1CN N1CN -69(8) . . . . ?
N24 Co1 C1CN N1CN -152(8) . . . . ?
N22 Co1 C1CN N1CN 22(8) . . . . ?
N23 Co1 C1CN N1CN 118(8) . . . . ?
NB3 Co1 C1CN N1CN 55(10) . . . . ?
C1CN Co1 N21 C4 72.9(6) . . . . ?
N24 Co1 N21 C4 161.5(6) . . . . ?
N22 Co1 N21 C4 -14.8(6) . . . . ?
N23 Co1 N21 C4 171.4(17) . . . . ?
NB3 Co1 N21 C4 -102.7(6) . . . . ?
C1CN Co1 N21 C1 -100.7(5) . . . . ?
N24 Co1 N21 C1 -12.1(5) . . . . ?
N22 Co1 N21 C1 171.5(5) . . . . ?
N23 Co1 N21 C1 -2(2) . . . . ?
NB3 Co1 N21 C1 83.6(5) . . . . ?
N21 Co1 N22 C9 -168.7(5) . . . . ?
C1CN Co1 N22 C9 100.0(5) . . . . ?
N24 Co1 N22 C9 160.6(17) . . . . ?
N23 Co1 N22 C9 10.6(6) . . . . ?
NB3 Co1 N22 C9 -77.1(5) . . . . ?
N21 Co1 N22 C6 17.4(5) . . . . ?
C1CN Co1 N22 C6 -73.9(5) . . . . ?
N24 Co1 N22 C6 -13(2) . . . . ?
N23 Co1 N22 C6 -163.3(5) . . . . ?
NB3 Co1 N22 C6 109.0(5) . . . . ?
N21 Co1 N23 C11 172.1(18) . . . . ?
C1CN Co1 N23 C11 -89.4(6) . . . . ?
N24 Co1 N23 C11 -178.2(6) . . . . ?
N22 Co1 N23 C11 -1.7(6) . . . . ?
NB3 Co1 N23 C11 85.9(5) . . . . ?
N21 Co1 N23 C14 -9(2) . . . . ?
C1CN Co1 N23 C14 89.9(6) . . . . ?
N24 Co1 N23 C14 1.1(6) . . . . ?
N22 Co1 N23 C14 177.5(5) . . . . ?
NB3 Co1 N23 C14 -94.9(5) . . . . ?
N21 Co1 N24 C16 179.3(7) . . . . ?
C1CN Co1 N24 C16 -89.2(7) . . . . ?
N22 Co1 N24 C16 -149.7(17) . . . . ?
N23 Co1 N24 C16 0.5(7) . . . . ?
NB3 Co1 N24 C16 88.4(7) . . . . ?
N21 Co1 N24 C19 -14.8(5) . . . . ?
C1CN Co1 N24 C19 76.7(5) . . . . ?
N22 Co1 N24 C19 16(2) . . . . ?
N23 Co1 N24 C19 166.4(5) . . . . ?
NB3 Co1 N24 C19 -105.8(5) . . . . ?
C4 N21 C1 C19 -141.2(6) . . . . ?
Co1 N21 C1 C19 33.6(6) . . . . ?
C4 N21 C1 C20 103.2(6) . . . . ?
Co1 N21 C1 C20 -82.0(6) . . . . ?
C4 N21 C1 C2 -16.9(7) . . . . ?
Co1 N21 C1 C2 157.9(4) . . . . ?
N21 C1 C2 C25 152.0(6) . . . . ?
C19 C1 C2 C25 -96.9(8) . . . . ?
C20 C1 C2 C25 34.4(8) . . . . ?
N21 C1 C2 C3 29.4(7) . . . . ?
C19 C1 C2 C3 140.4(6) . . . . ?
C20 C1 C2 C3 -88.2(7) . . . . ?
N21 C1 C2 C26 -84.1(6) . . . . ?
C19 C1 C2 C26 26.9(8) . . . . ?
C20 C1 C2 C26 158.3(6) . . . . ?
C25 C2 C3 C4 -153.5(6) . . . . ?
C26 C2 C3 C4 83.8(6) . . . . ?
C1 C2 C3 C4 -31.1(7) . . . . ?
C25 C2 C3 C30 -33.1(9) . . . . ?
C26 C2 C3 C30 -155.7(6) . . . . ?
C1 C2 C3 C30 89.4(7) . . . . ?
C1 N21 C4 C5 178.9(6) . . . . ?
Co1 N21 C4 C5 5.0(10) . . . . ?
C1 N21 C4 C3 -3.9(8) . . . . ?
Co1 N21 C4 C3 -177.8(5) . . . . ?
C30 C3 C4 N21 -104.3(7) . . . . ?
C2 C3 C4 N21 23.0(7) . . . . ?
C30 C3 C4 C5 72.8(8) . . . . ?
C2 C3 C4 C5 -159.9(7) . . . . ?
N21 C4 C5 C6 8.4(11) . . . . ?
C3 C4 C5 C6 -168.4(7) . . . . ?
N21 C4 C5 C35 -170.7(6) . . . . ?
C3 C4 C5 C35 12.5(10) . . . . ?
C4 C5 C6 N22 -4.7(11) . . . . ?
C35 C5 C6 N22 174.4(6) . . . . ?
C4 C5 C6 C7 177.2(7) . . . . ?
C35 C5 C6 C7 -3.8(12) . . . . ?
C9 N22 C6 C5 174.2(7) . . . . ?
Co1 N22 C6 C5 -11.3(9) . . . . ?
C9 N22 C6 C7 -7.3(7) . . . . ?
Co1 N22 C6 C7 167.2(4) . . . . ?
C5 C6 C7 C8 -156.8(8) . . . . ?
N22 C6 C7 C8 24.8(7) . . . . ?
C5 C6 C7 C36 -35.4(11) . . . . ?
N22 C6 C7 C36 146.3(6) . . . . ?
C5 C6 C7 C37 91.3(9) . . . . ?
N22 C6 C7 C37 -87.1(6) . . . . ?
C6 C7 C8 C9 -30.8(7) . . . . ?
C36 C7 C8 C9 -156.7(6) . . . . ?
C37 C7 C8 C9 82.7(6) . . . . ?
C6 C7 C8 C41 86.3(6) . . . . ?
C36 C7 C8 C41 -39.6(8) . . . . ?
C37 C7 C8 C41 -160.2(5) . . . . ?
C6 N22 C9 C10 161.1(7) . . . . ?
Co1 N22 C9 C10 -13.6(10) . . . . ?
C6 N22 C9 C8 -14.2(8) . . . . ?
Co1 N22 C9 C8 171.0(4) . . . . ?
C7 C8 C9 N22 29.0(7) . . . . ?
C41 C8 C9 N22 -90.9(7) . . . . ?
C7 C8 C9 C10 -146.6(7) . . . . ?
C41 C8 C9 C10 93.5(8) . . . . ?
N22 C9 C10 C11 4.9(13) . . . . ?
C8 C9 C10 C11 179.8(7) . . . . ?
C14 N23 C11 C10 175.2(7) . . . . ?
Co1 N23 C11 C10 -5.5(10) . . . . ?
C14 N23 C11 C12 -9.3(8) . . . . ?
Co1 N23 C11 C12 170.1(5) . . . . ?
C9 C10 C11 N23 5.6(12) . . . . ?
C9 C10 C11 C12 -169.3(7) . . . . ?
N23 C11 C12 C46 -90.9(7) . . . . ?
C10 C11 C12 C46 84.5(9) . . . . ?
N23 C11 C12 C13 22.9(7) . . . . ?
C10 C11 C12 C13 -161.7(7) . . . . ?
N23 C11 C12 C47 148.1(6) . . . . ?
C10 C11 C12 C47 -36.5(10) . . . . ?
C11 C12 C13 C48 89.9(6) . . . . ?
C46 C12 C13 C48 -157.2(6) . . . . ?
C47 C12 C13 C48 -33.2(8) . . . . ?
C11 C12 C13 C14 -25.7(6) . . . . ?
C46 C12 C13 C14 87.2(6) . . . . ?
C47 C12 C13 C14 -148.7(6) . . . . ?
C11 N23 C14 C15 179.5(7) . . . . ?
Co1 N23 C14 C15 0.2(10) . . . . ?
C11 N23 C14 C13 -9.0(8) . . . . ?
Co1 N23 C14 C13 171.7(4) . . . . ?
C48 C13 C14 C15 72.4(8) . . . . ?
C12 C13 C14 C15 -165.8(7) . . . . ?
C48 C13 C14 N23 -99.5(6) . . . . ?
C12 C13 C14 N23 22.3(7) . . . . ?
N23 C14 C15 C16 -3.1(11) . . . . ?
C13 C14 C15 C16 -173.5(6) . . . . ?
N23 C14 C15 C53 -179.5(7) . . . . ?
C13 C14 C15 C53 10.1(11) . . . . ?
C19 N24 C16 C15 -169.2(6) . . . . ?
Co1 N24 C16 C15 -3.2(10) . . . . ?
C19 N24 C16 C17 7.0(8) . . . . ?
Co1 N24 C16 C17 173.0(5) . . . . ?
C14 C15 C16 N24 4.5(11) . . . . ?
C53 C15 C16 N24 -179.1(6) . . . . ?
C14 C15 C16 C17 -171.2(7) . . . . ?
C53 C15 C16 C17 5.2(11) . . . . ?
N24 C16 C17 C55 135.2(7) . . . . ?
C15 C16 C17 C55 -48.8(10) . . . . ?
N24 C16 C17 C54 -101.7(7) . . . . ?
C15 C16 C17 C54 74.3(8) . . . . ?
N24 C16 C17 C18 15.1(8) . . . . ?
C15 C16 C17 C18 -168.9(7) . . . . ?
C55 C17 C18 C19 -152.5(6) . . . . ?
C16 C17 C18 C19 -28.8(7) . . . . ?
C54 C17 C18 C19 85.0(7) . . . . ?
C55 C17 C18 C60 86.7(8) . . . . ?
C16 C17 C18 C60 -149.6(6) . . . . ?
C54 C17 C18 C60 -35.8(8) . . . . ?
C16 N24 C19 C1 -153.3(6) . . . . ?
Co1 N24 C19 C1 37.6(7) . . . . ?
C16 N24 C19 C18 -26.3(8) . . . . ?
Co1 N24 C19 C18 164.6(5) . . . . ?
N21 C1 C19 N24 -42.2(7) . . . . ?
C20 C1 C19 N24 73.5(7) . . . . ?
C2 C1 C19 N24 -153.7(6) . . . . ?
N21 C1 C19 C18 -158.3(6) . . . . ?
C20 C1 C19 C18 -42.6(8) . . . . ?
C2 C1 C19 C18 90.2(8) . . . . ?
C17 C18 C19 N24 33.3(7) . . . . ?
C60 C18 C19 N24 153.1(6) . . . . ?
C17 C18 C19 C1 152.2(6) . . . . ?
C60 C18 C19 C1 -88.0(8) . . . . ?
C25 C2 C26 C27 -64.2(8) . . . . ?
C3 C2 C26 C27 60.4(8) . . . . ?
C1 C2 C26 C27 170.4(6) . . . . ?
C2 C26 C27 O28 39.6(12) . . . . ?
C2 C26 C27 N29 -143.7(10) . . . . ?
C4 C3 C30 C31 -154.7(6) . . . . ?
C2 C3 C30 C31 89.1(8) . . . . ?
C3 C30 C31 C32 175.3(7) . . . . ?
C30 C31 C32 O33 -86.9(9) . . . . ?
C30 C31 C32 N34 95.4(8) . . . . ?
C6 C7 C37 C38 -61.7(7) . . . . ?
C8 C7 C37 C38 -171.3(5) . . . . ?
C36 C7 C37 C38 68.4(8) . . . . ?
C7 C37 C38 O39 -79.8(8) . . . . ?
C7 C37 C38 N40 97.8(8) . . . . ?
N40 C38 O39 K1 -86.3(13) . . . 3_545 ?
C37 C38 O39 K1 91.2(11) . . . 3_545 ?
C9 C8 C41 C42 -50.3(7) . . . . ?
C7 C8 C41 C42 -161.3(6) . . . . ?
C8 C41 C42 C43 -178.8(6) . . . . ?
C41 C42 C43 O44 -165.9(7) . . . . ?
C41 C42 C43 N45 14.7(10) . . . . ?
C14 C13 C48 C49 -166.8(6) . . . . ?
C12 C13 C48 C49 81.4(8) . . . . ?
C13 C48 C49 C50 43.1(10) . . . . ?
C48 C49 C50 N52 67.0(11) . . . . ?
C48 C49 C50 O51 -113.4(9) . . . . ?
C16 C17 C55 C56 -47.7(9) . . . . ?
C54 C17 C55 C56 -169.9(6) . . . . ?
C18 C17 C55 C56 66.3(8) . . . . ?
C17 C55 C56 C57 160.8(7) . . . . ?
C55 C56 C57 O58 -58.4(9) . . . . ?
C55 C56 C57 N59 122.2(8) . . . . ?
O58 C57 N59 CPR1 0.8(11) . . . . ?
C56 C57 N59 CPR1 -179.8(6) . . . . ?
C19 C18 C60 C61 162.9(7) . . . . ?
C17 C18 C60 C61 -83.5(9) . . . . ?
C18 C60 C61 O62 -41.5(12) . . . . ?
C18 C60 C61 N63 140.3(7) . . . . ?
N63 C61 O62 K1 81.1(15) . . . . ?
C60 C61 O62 K1 -96.9(12) . . . . ?
C57 N59 CPR1 CPR2 -94.4(9) . . . . ?
N59 CPR1 CPR2 OP3 -62.4(8) . . . . ?
N59 CPR1 CPR2 CPR3 -179.4(6) . . . . ?
OP4 P1 OP2 CR3 42.9(5) . . . . ?
OP5 P1 OP2 CR3 -89.6(5) . . . . ?
OP3 P1 OP2 CR3 159.9(5) . . . . ?
CPR1 CPR2 OP3 P1 129.2(5) . . . . ?
CPR3 CPR2 OP3 P1 -111.2(6) . . . . ?
OP4 P1 OP3 CPR2 54.9(6) . . . . ?
OP5 P1 OP3 CPR2 -174.8(5) . . . . ?
OP2 P1 OP3 CPR2 -60.0(5) . . . . ?
OP5 P1 OP4 K1 67.8(5) . . . 4_556 ?
OP3 P1 OP4 K1 -169.2(3) . . . 4_556 ?
OP2 P1 OP4 K1 -60.4(4) . . . 4_556 ?
OR6 CR1 CR2 OR7 82.1(6) . . . . ?
NB1 CR1 CR2 OR7 -35.8(7) . . . . ?
OR6 CR1 CR2 CR3 -34.8(7) . . . . ?
NB1 CR1 CR2 CR3 -152.7(6) . . . . ?
P1 OP2 CR3 CR2 124.0(5) . . . . ?
P1 OP2 CR3 CR4 -121.2(5) . . . . ?
OR7 CR2 CR3 OP2 44.0(8) . . . . ?
CR1 CR2 CR3 OP2 158.3(6) . . . . ?
OR7 CR2 CR3 CR4 -75.3(7) . . . . ?
CR1 CR2 CR3 CR4 39.0(6) . . . . ?
OP2 CR3 CR4 OR6 -152.1(5) . . . . ?
CR2 CR3 CR4 OR6 -31.0(7) . . . . ?
OP2 CR3 CR4 CR5 88.9(7) . . . . ?
CR2 CR3 CR4 CR5 -149.9(6) . . . . ?
OR6 CR4 CR5 OR8 -58.4(8) . . . . ?
CR3 CR4 CR5 OR8 58.1(9) . . . . ?
NB1 CR1 OR6 CR4 137.5(5) . . . . ?
CR2 CR1 OR6 CR4 16.0(7) . . . . ?
CR5 CR4 OR6 CR1 133.5(6) . . . . ?
CR3 CR4 OR6 CR1 9.5(7) . . . . ?
OR6 CR1 NB1 CB2 -43.5(8) . . . . ?
CR2 CR1 NB1 CB2 74.8(8) . . . . ?
OR6 CR1 NB1 CB8 161.2(6) . . . . ?
CR2 CR1 NB1 CB8 -80.6(8) . . . . ?
CB8 NB1 CB2 NB3 -4.7(7) . . . . ?
CR1 NB1 CB2 NB3 -164.0(6) . . . . ?
NB1 CB2 NB3 CB9 5.5(7) . . . . ?
NB1 CB2 NB3 Co1 -170.6(4) . . . . ?
N21 Co1 NB3 CB2 -136.4(5) . . . . ?
C1CN Co1 NB3 CB2 100(3) . . . . ?
N24 Co1 NB3 CB2 -53.0(5) . . . . ?
N22 Co1 NB3 CB2 133.0(5) . . . . ?
N23 Co1 NB3 CB2 36.7(5) . . . . ?
N21 Co1 NB3 CB9 48.7(5) . . . . ?
C1CN Co1 NB3 CB9 -75(3) . . . . ?
N24 Co1 NB3 CB9 132.0(5) . . . . ?
N22 Co1 NB3 CB9 -42.0(5) . . . . ?
N23 Co1 NB3 CB9 -138.3(5) . . . . ?
CB9 CB4 CB5 CB6 0.9(10) . . . . ?
CB9 CB4 CB5 CB10 -179.4(7) . . . . ?
CB4 CB5 CB6 CB7 0.6(11) . . . . ?
CB10 CB5 CB6 CB7 -179.0(7) . . . . ?
CB4 CB5 CB6 CB11 177.3(7) . . . . ?
CB10 CB5 CB6 CB11 -2.4(11) . . . . ?
CB5 CB6 CB7 CB8 -1.2(10) . . . . ?
CB11 CB6 CB7 CB8 -177.9(7) . . . . ?
CB2 NB1 CB8 CB9 1.6(7) . . . . ?
CR1 NB1 CB8 CB9 160.4(6) . . . . ?
CB2 NB1 CB8 CB7 -179.1(7) . . . . ?
CR1 NB1 CB8 CB7 -20.3(11) . . . . ?
CB6 CB7 CB8 NB1 -178.9(7) . . . . ?
CB6 CB7 CB8 CB9 0.3(10) . . . . ?
NB1 CB8 CB9 CB4 -179.4(6) . . . . ?
CB7 CB8 CB9 CB4 1.3(9) . . . . ?
NB1 CB8 CB9 NB3 1.6(7) . . . . ?
CB7 CB8 CB9 NB3 -177.8(5) . . . . ?
CB5 CB4 CB9 CB8 -1.9(10) . . . . ?
CB5 CB4 CB9 NB3 176.9(7) . . . . ?
CB2 NB3 CB9 CB8 -4.3(7) . . . . ?
Co1 NB3 CB9 CB8 171.4(4) . . . . ?
CB2 NB3 CB9 CB4 176.9(7) . . . . ?
Co1 NB3 CB9 CB4 -7.5(10) . . . . ?
C61 O62 K1 OR8 -164.4(11) . . . 4_456 ?
C61 O62 K1 O39 -10.9(13) . . . 3 ?
C61 O62 K1 OP4 100.2(12) . . . 4_456 ?
C61 O62 K1 Cl -158.1(12) . . . . ?
C61 O62 K1 OW5A -89.4(12) . . . 3_655 ?
